data_4101650
loop_
_publ_author_name
'Miller, Kevin L.'
'Williams, Bryan N.'
'Benitez, Diego'
'Carver, Colin T.'
'Ogilby, Kevin R.'
'Tkatchouk, Ekaterina'
'Goddard, 3rd, William A.'
'Diaconescu, Paula L.'

_publ_section_title
;
 Dearomatization reactions of N-heterocycles mediated by group 3
 complexes.
;
_journal_issue 1
_journal_name_full 'Journal of the American Chemical Society'
_journal_page_first 342
_journal_page_last 355
_journal_paper_doi 10.1021/ja908489p
_journal_volume 132
_journal_year 2010
_chemical_formula_moiety 'C50 H67 Fe Lu N4 O Si2'
_chemical_formula_sum 'C50 H67 Fe Lu N4 O Si2'
_chemical_formula_weight 1027.08
_chemical_name_systematic
; 
 ? 
;
_space_group_IT_number 33
_symmetry_cell_setting orthorhombic
_symmetry_space_group_name_Hall 'P 2c -2n'
_symmetry_space_group_name_H-M 'P n a 21'
_atom_sites_solution_hydrogens geom
_atom_sites_solution_primary direct
_atom_sites_solution_secondary difmap
_audit_creation_method SHELXL-97
_cell_angle_alpha 90.00
_cell_angle_beta 90.00
_cell_angle_gamma 90.00
_cell_formula_units_Z 4
_cell_length_a 24.396(10)
_cell_length_b 11.830(5)
_cell_length_c 16.723(7)
_cell_measurement_reflns_used 3672
_cell_measurement_temperature 101(2)
_cell_measurement_theta_max 20.64
_cell_measurement_theta_min 3.89
_cell_volume 4826(3)
_computing_cell_refinement 'Bruker APEX11'
_computing_data_collection 'Bruker APEX11'
_computing_data_reduction 'Bruker SAINT'
_computing_molecular_graphics 'Bruker SHELXTL'
_computing_publication_material 'Bruker SHELXTL'
_computing_structure_refinement 'SHELXL-97 (Sheldrick, 1997)'
_computing_structure_solution 'SHELXS-97 (Sheldrick, 1990)'
_diffrn_ambient_temperature 101(2)
_diffrn_measured_fraction_theta_full 0.995
_diffrn_measured_fraction_theta_max 0.991
_diffrn_measurement_device_type 'CCD area detector'
_diffrn_measurement_method 'phi and omega scans'
_diffrn_radiation_monochromator graphite
_diffrn_radiation_source 'fine-focus sealed tube'
_diffrn_radiation_type MoK\a
_diffrn_radiation_wavelength 0.71073
_diffrn_reflns_av_R_equivalents 0.0964
_diffrn_reflns_av_sigmaI/netI 0.1069
_diffrn_reflns_limit_h_max 32
_diffrn_reflns_limit_h_min -32
_diffrn_reflns_limit_k_max 15
_diffrn_reflns_limit_k_min -15
_diffrn_reflns_limit_l_max 22
_diffrn_reflns_limit_l_min -22
_diffrn_reflns_number 41505
_diffrn_reflns_theta_full 25.00
_diffrn_reflns_theta_max 28.31
_diffrn_reflns_theta_min 3.90
_exptl_absorpt_coefficient_mu 2.423
_exptl_absorpt_correction_T_max 0.9309
_exptl_absorpt_correction_T_min 0.8114
_exptl_absorpt_correction_type multi-scan
_exptl_absorpt_process_details 'Sadabs (Bruker)'
_exptl_crystal_colour orange
_exptl_crystal_density_diffrn 1.414
_exptl_crystal_density_method 'not measured'
_exptl_crystal_description block
_exptl_crystal_F_000 2112
_exptl_crystal_size_max 0.09
_exptl_crystal_size_mid 0.05
_exptl_crystal_size_min 0.03
_refine_diff_density_max 0.724
_refine_diff_density_min -0.884
_refine_diff_density_rms 0.129
_refine_ls_abs_structure_details 'Flack H D (1983), Acta Cryst. A39, 876-881'
_refine_ls_abs_structure_Flack -0.014(8)
_refine_ls_extinction_method none
_refine_ls_goodness_of_fit_ref 0.978
_refine_ls_hydrogen_treatment constr
_refine_ls_matrix_type full
_refine_ls_number_parameters 557
_refine_ls_number_reflns 11870
_refine_ls_number_restraints 1
_refine_ls_restrained_S_all 0.978
_refine_ls_R_factor_all 0.0860
_refine_ls_R_factor_gt 0.0454
_refine_ls_shift/su_max 0.040
_refine_ls_shift/su_mean 0.001
_refine_ls_structure_factor_coef Fsqd
_refine_ls_weighting_details 'calc w=1/[\s^2^(Fo^2^)+(0.0087P)^2^+0.0000P] where P=(Fo^2^+2Fc^2^)/3'
_refine_ls_weighting_scheme calc
_refine_ls_wR_factor_gt 0.0680
_refine_ls_wR_factor_ref 0.0789
_reflns_number_gt 8280
_reflns_number_total 11870
_reflns_threshold_expression >2sigma(I)
_cod_data_source_file ja908489p_si_002.cif
_cod_data_source_block 6Lu-(iqn)2
_cod_original_cell_volume 4826(4)
_cod_database_code 4101650

loop_
_symmetry_equiv_pos_as_xyz
'x, y, z'
'-x, -y, z+1/2'
'x+1/2, -y+1/2, z'
'-x+1/2, y+1/2, z+1/2'

loop_
_atom_site_label
_atom_site_type_symbol
_atom_site_fract_x
_atom_site_fract_y
_atom_site_fract_z
_atom_site_U_iso_or_equiv
_atom_site_adp_type
_atom_site_occupancy
_atom_site_symmetry_multiplicity
_atom_site_calc_flag
_atom_site_refinement_flags
_atom_site_disorder_assembly
_atom_site_disorder_group
Lu1 Lu 0.131894(8) 0.568704(18) 0.252280(16) 0.01750(6) Uani 1 1 d . B .
Fe1 Fe 0.15274(4) 0.41439(7) 0.42338(5) 0.0207(2) Uani 1 1 d . B .
Si1 Si 0.12410(7) 0.80898(14) 0.38269(10) 0.0215(4) Uani 1 1 d . . .
Si2 Si 0.19359(9) 0.3253(2) 0.15507(13) 0.0225(5) Uani 1 1 d . . .
N1 N 0.2270(2) 0.6301(4) 0.2343(3) 0.0239(14) Uani 1 1 d . . .
N2 N 0.03516(17) 0.5183(3) 0.2595(4) 0.0182(11) Uani 1 1 d . . .
N3 N 0.1199(3) 0.6671(6) 0.3629(4) 0.0214(16) Uani 1 1 d . B .
N4 N 0.1595(2) 0.3916(4) 0.2316(3) 0.0180(13) Uani 1 1 d . B .
O1 O 0.1136(2) 0.6614(5) 0.1532(3) 0.0254(13) Uani 1 1 d . . .
C1 C 0.0891(3) 0.8501(6) 0.4795(5) 0.034(2) Uani 1 1 d . . .
C2 C 0.1851(3) 0.5666(6) 0.4598(4) 0.0289(15) Uani 1 1 d . B .
H2A H 0.2208 0.5987 0.4411 0.035 Uiso 1 1 calc R . .
C3 C 0.1785(3) 0.4925(5) 0.5264(4) 0.0269(16) Uani 1 1 d . B .
H3A H 0.2082 0.4657 0.5631 0.032 Uiso 1 1 calc R . .
C4 C 0.1597(3) 0.3414(5) 0.3068(4) 0.0180(14) Uani 1 1 d . . .
C5 C 0.2073(3) 0.3220(7) 0.3577(5) 0.029(2) Uani 1 1 d . B .
H5A H 0.2458 0.3452 0.3449 0.035 Uiso 1 1 calc R . .
C6 C 0.1909(3) 0.2599(5) 0.4265(4) 0.0305(17) Uani 1 1 d . . .
H6A H 0.2151 0.2300 0.4698 0.037 Uiso 1 1 calc R B .
C7 C 0.1333(3) 0.2492(6) 0.4212(5) 0.029(2) Uani 1 1 d . B .
H7A H 0.1099 0.2105 0.4620 0.035 Uiso 1 1 calc R . .
C8 C 0.1962(3) 0.8619(6) 0.3845(5) 0.0396(19) Uani 1 1 d . . .
H8A H 0.2134 0.8487 0.3324 0.059 Uiso 1 1 calc R . .
H8B H 0.2169 0.8217 0.4260 0.059 Uiso 1 1 calc R . .
H8C H 0.1963 0.9431 0.3962 0.059 Uiso 1 1 calc R . .
C9 C -0.0009(2) 0.5819(5) 0.2979(3) 0.0207(14) Uani 1 1 d . . .
H9A H 0.0128 0.6403 0.3313 0.025 Uiso 1 1 calc R . .
C10 C -0.0583(2) 0.5691(6) 0.2928(3) 0.0211(13) Uani 1 1 d . . .
C11 C -0.0783(2) 0.4836(5) 0.2404(5) 0.0198(16) Uani 1 1 d . . .
C12 C -0.0401(2) 0.4161(5) 0.1990(4) 0.0244(15) Uani 1 1 d . . .
H12A H -0.0520 0.3574 0.1644 0.029 Uiso 1 1 calc R . .
C13 C -0.1362(3) 0.4683(5) 0.2355(4) 0.0285(18) Uani 1 1 d . . .
H13A H -0.1509 0.4113 0.2017 0.034 Uiso 1 1 calc R . .
C15 C -0.1501(3) 0.6188(6) 0.3303(4) 0.0287(16) Uani 1 1 d . . .
H15A H -0.1746 0.6642 0.3605 0.034 Uiso 1 1 calc R . .
C16 C -0.0951(3) 0.6353(5) 0.3366(4) 0.0267(16) Uani 1 1 d . . .
H16A H -0.0815 0.6925 0.3712 0.032 Uiso 1 1 calc R . .
C17 C 0.2665(3) 0.5780(5) 0.2729(3) 0.0282(17) Uani 1 1 d . . .
H17A H 0.2564 0.5282 0.3149 0.034 Uiso 1 1 calc R . .
C18 C 0.3232(2) 0.5907(5) 0.2565(6) 0.0262(14) Uani 1 1 d . . .
C19 C 0.3388(3) 0.6629(5) 0.1938(4) 0.0185(14) Uani 1 1 d . . .
C20 C 0.2954(2) 0.7224(5) 0.1538(4) 0.0238(15) Uani 1 1 d . . .
H20A H 0.3037 0.7742 0.1121 0.029 Uiso 1 1 calc R . .
C21 C 0.2421(3) 0.7042(5) 0.1762(4) 0.0237(15) Uani 1 1 d . . .
H21A H 0.2142 0.7456 0.1496 0.028 Uiso 1 1 calc R . .
C26 C 0.0887(3) 0.8814(6) 0.2983(4) 0.043(2) Uani 1 1 d . . .
H26A H 0.1066 0.8609 0.2478 0.064 Uiso 1 1 calc R . .
H26B H 0.0909 0.9635 0.3059 0.064 Uiso 1 1 calc R . .
H26C H 0.0502 0.8581 0.2968 0.064 Uiso 1 1 calc R . .
C27 C 0.1218(3) 0.8059(6) 0.5532(4) 0.042(2) Uani 1 1 d . . .
H27A H 0.1043 0.8324 0.6025 0.063 Uiso 1 1 calc R . .
H27B H 0.1595 0.8345 0.5509 0.063 Uiso 1 1 calc R . .
H27C H 0.1223 0.7231 0.5526 0.063 Uiso 1 1 calc R . .
C28 C 0.0310(3) 0.8087(6) 0.4831(5) 0.048(2) Uani 1 1 d . . .
H28A H 0.0144 0.8319 0.5339 0.072 Uiso 1 1 calc R . .
H28B H 0.0306 0.7260 0.4792 0.072 Uiso 1 1 calc R . .
H28C H 0.0101 0.8410 0.4386 0.072 Uiso 1 1 calc R . .
C29 C 0.1333(3) 0.5903(5) 0.4253(3) 0.0231(14) Uani 1 1 d . . .
C30 C 0.0946(3) 0.5197(5) 0.4685(4) 0.0215(14) Uani 1 1 d . B .
H30A H 0.0543 0.5147 0.4576 0.026 Uiso 1 1 calc R . .
C31 C 0.1223(3) 0.4647(5) 0.5312(4) 0.0277(16) Uani 1 1 d . . .
H31A H 0.1052 0.4143 0.5721 0.033 Uiso 1 1 calc R B .
C32 C 0.1137(3) 0.2975(5) 0.3505(3) 0.0196(14) Uani 1 1 d . B .
H32A H 0.0745 0.3004 0.3331 0.024 Uiso 1 1 calc R . .
C34 C -0.1707(3) 0.5354(5) 0.2795(4) 0.0303(18) Uani 1 1 d . . .
H34A H -0.2092 0.5249 0.2754 0.036 Uiso 1 1 calc R . .
C35 C 0.0896(3) 0.9813(6) 0.4863(5) 0.042(2) Uani 1 1 d . . .
H35A H 0.0709 1.0042 0.5357 0.063 Uiso 1 1 calc R . .
H35B H 0.0705 1.0141 0.4402 0.063 Uiso 1 1 calc R . .
H35C H 0.1275 1.0082 0.4874 0.063 Uiso 1 1 calc R . .
C36 C 0.3943(3) 0.6739(5) 0.1742(4) 0.0265(16) Uani 1 1 d . . .
H36A H 0.4048 0.7225 0.1317 0.032 Uiso 1 1 calc R . .
C37 C 0.4331(3) 0.6164(6) 0.2150(4) 0.0332(18) Uani 1 1 d . . .
H37A H 0.4706 0.6250 0.2009 0.040 Uiso 1 1 calc R . .
C38 C 0.4183(3) 0.5435(6) 0.2786(5) 0.049(3) Uani 1 1 d . . .
H38A H 0.4458 0.5037 0.3073 0.059 Uiso 1 1 calc R . .
C39 C 0.3645(3) 0.5306(6) 0.2984(4) 0.0418(19) Uani 1 1 d . . .
H39A H 0.3546 0.4810 0.3406 0.050 Uiso 1 1 calc R . .
C40 C 0.2604(3) 0.2650(8) 0.1845(5) 0.067(3) Uani 1 1 d . B .
H40A H 0.2568 0.2274 0.2364 0.100 Uiso 1 1 calc R . .
H40B H 0.2876 0.3257 0.1884 0.100 Uiso 1 1 calc R . .
H40C H 0.2722 0.2100 0.1442 0.100 Uiso 1 1 calc R . .
C41 C 0.0793(3) 0.7294(6) 0.1047(4) 0.0262(15) Uani 1 1 d . . .
H41A H 0.0570 0.7791 0.1405 0.031 Uiso 1 1 calc R . .
C42 C 0.0402(3) 0.6606(6) 0.0533(4) 0.0357(18) Uani 1 1 d . . .
H42A H 0.0178 0.6107 0.0888 0.043 Uiso 1 1 calc R . .
C43 C 0.1131(3) 0.8049(5) 0.0495(4) 0.0264(16) Uani 1 1 d . . .
H43A H 0.1388 0.8516 0.0823 0.032 Uiso 1 1 calc R . .
C44 C 0.1460(3) 0.7318(7) -0.0084(4) 0.040(2) Uani 1 1 d . . .
H44A H 0.1710 0.6816 0.0218 0.049 Uiso 1 1 calc R . .
H44B H 0.1683 0.7804 -0.0439 0.049 Uiso 1 1 calc R . .
C45 C 0.0140(2) 0.4366(5) 0.2097(3) 0.0231(13) Uani 1 1 d . . .
H45A H 0.0392 0.3913 0.1806 0.028 Uiso 1 1 calc R . .
C46 C 0.2090(4) 0.4343(7) 0.0767(5) 0.069(3) Uani 1 1 d . B .
H46A H 0.2466 0.4615 0.0834 0.104 Uiso 1 1 calc R . .
H46B H 0.1834 0.4978 0.0823 0.104 Uiso 1 1 calc R . .
H46C H 0.2049 0.4006 0.0235 0.104 Uiso 1 1 calc R . .
C49 C 0.1828(3) 0.1444(7) 0.0445(5) 0.050(2) Uani 1 1 d . . .
H49A H 0.1581 0.0910 0.0178 0.075 Uiso 1 1 calc R A 2
H49B H 0.2098 0.1026 0.0761 0.075 Uiso 1 1 calc R A 2
H49C H 0.2017 0.1902 0.0042 0.075 Uiso 1 1 calc R A 2
C51 C 0.1059(3) 0.6604(7) -0.0586(4) 0.048(2) Uani 1 1 d . . .
H51A H 0.1269 0.6117 -0.0967 0.057 Uiso 1 1 calc R . .
C52 C 0.0731(3) 0.5876(6) -0.0032(5) 0.049(2) Uani 1 1 d . . .
H52A H 0.0980 0.5381 0.0278 0.059 Uiso 1 1 calc R . .
H52B H 0.0481 0.5389 -0.0346 0.059 Uiso 1 1 calc R . .
C53 C 0.0359(3) 0.8137(5) -0.0498(4) 0.0290(16) Uani 1 1 d . . .
H53A H 0.0110 0.8649 -0.0805 0.035 Uiso 1 1 calc R . .
C54 C 0.0026(3) 0.7360(7) 0.0065(4) 0.0380(19) Uani 1 1 d . . .
H54A H -0.0194 0.7828 0.0437 0.046 Uiso 1 1 calc R . .
H54B H -0.0230 0.6893 -0.0254 0.046 Uiso 1 1 calc R . .
C55 C 0.0747(3) 0.8825(6) 0.0032(5) 0.033(2) Uani 1 1 d . . .
H55A H 0.0965 0.9347 -0.0304 0.040 Uiso 1 1 calc R . .
H55B H 0.0530 0.9285 0.0413 0.040 Uiso 1 1 calc R . .
C56 C 0.0680(3) 0.7401(6) -0.1055(4) 0.042(2) Uani 1 1 d . . .
H56A H 0.0902 0.7880 -0.1417 0.050 Uiso 1 1 calc R . .
H56B H 0.0424 0.6950 -0.1386 0.050 Uiso 1 1 calc R . .
C47A C 0.1588(12) 0.180(2) 0.1298(17) 0.044(5) Uani 0.402(13) 1 d P B 1
C48A C 0.1787(8) 0.0907(14) 0.1934(11) 0.044(5) Uani 0.402(13) 1 d P B 1
H48A H 0.1520 0.0291 0.1970 0.066 Uiso 0.402(13) 1 calc PR B 1
H48B H 0.1822 0.1274 0.2457 0.066 Uiso 0.402(13) 1 calc PR B 1
H48C H 0.2144 0.0602 0.1772 0.066 Uiso 0.402(13) 1 calc PR B 1
C50A C 0.0989(9) 0.187(3) 0.1329(18) 0.079(11) Uani 0.402(13) 1 d P B 1
H50A H 0.0830 0.1201 0.1072 0.119 Uiso 0.402(13) 1 calc PR B 1
H50B H 0.0867 0.2551 0.1049 0.119 Uiso 0.402(13) 1 calc PR B 1
H50C H 0.0870 0.1901 0.1888 0.119 Uiso 0.402(13) 1 calc PR B 1
C47B C 0.1501(7) 0.2203(13) 0.0987(10) 0.035(5) Uani 0.598(13) 1 d P B 2
C48B C 0.1227(8) 0.1408(14) 0.1594(10) 0.050(5) Uiso 0.598(13) 1 d P B 2
H48D H 0.1231 0.0633 0.1386 0.076 Uiso 0.598(13) 1 calc PR B 2
H48E H 0.0848 0.1648 0.1683 0.076 Uiso 0.598(13) 1 calc PR B 2
H48F H 0.1429 0.1435 0.2101 0.076 Uiso 0.598(13) 1 calc PR B 2
C50B C 0.1065(5) 0.2789(12) 0.0492(7) 0.041(4) Uani 0.598(13) 1 d P B 2
H50D H 0.0812 0.2225 0.0274 0.062 Uiso 0.598(13) 1 calc PR B 2
H50E H 0.1240 0.3201 0.0052 0.062 Uiso 0.598(13) 1 calc PR B 2
H50F H 0.0862 0.3321 0.0830 0.062 Uiso 0.598(13) 1 calc PR B 2

loop_
_atom_site_aniso_label
_atom_site_aniso_U_11
_atom_site_aniso_U_22
_atom_site_aniso_U_33
_atom_site_aniso_U_23
_atom_site_aniso_U_13
_atom_site_aniso_U_12
Lu1 0.01470(9) 0.02103(10) 0.01676(10) 0.0019(2) 0.00003(19) -0.00021(11)
Fe1 0.0239(5) 0.0196(5) 0.0185(5) 0.0024(4) 0.0020(4) -0.0026(4)
Si1 0.0226(11) 0.0182(9) 0.0236(9) 0.0025(7) -0.0038(8) -0.0022(8)
Si2 0.0206(12) 0.0230(12) 0.0240(12) 0.0007(9) 0.0033(9) 0.0049(9)
N1 0.021(3) 0.027(3) 0.024(4) 0.005(2) 0.001(2) -0.003(2)
N2 0.019(2) 0.020(2) 0.015(3) -0.002(3) 0.003(3) -0.0019(18)
N3 0.021(4) 0.023(4) 0.020(3) 0.008(3) -0.006(3) -0.007(3)
N4 0.021(3) 0.022(3) 0.011(3) 0.0019(19) -0.001(2) 0.001(2)
O1 0.020(3) 0.031(3) 0.024(3) 0.009(2) -0.008(2) 0.003(3)
C1 0.042(5) 0.014(4) 0.045(5) -0.006(4) 0.014(4) -0.002(4)
C2 0.038(4) 0.022(3) 0.027(4) 0.004(3) -0.011(3) -0.006(3)
C3 0.045(5) 0.015(3) 0.021(4) 0.003(3) -0.009(3) -0.003(3)
C4 0.028(4) 0.013(3) 0.013(3) -0.001(3) 0.003(3) 0.005(3)
C5 0.025(4) 0.037(5) 0.025(4) 0.001(4) -0.003(3) 0.000(4)
C6 0.047(5) 0.025(4) 0.020(4) 0.007(3) 0.007(3) 0.008(3)
C7 0.040(5) 0.017(4) 0.029(4) 0.004(3) 0.014(4) -0.002(4)
C8 0.043(5) 0.024(4) 0.051(5) -0.009(4) 0.003(4) -0.012(3)
C9 0.016(3) 0.021(4) 0.025(3) 0.001(3) -0.002(3) -0.009(3)
C10 0.014(3) 0.028(3) 0.022(3) 0.007(3) 0.002(2) 0.004(3)
C11 0.017(3) 0.023(3) 0.019(5) 0.004(3) -0.012(3) 0.000(2)
C12 0.025(4) 0.025(4) 0.023(3) -0.004(3) -0.005(3) -0.003(3)
C13 0.027(3) 0.034(3) 0.024(5) 0.005(3) -0.003(3) -0.011(3)
C15 0.016(3) 0.034(4) 0.036(4) 0.004(3) 0.003(3) 0.004(3)
C16 0.026(4) 0.019(4) 0.035(4) 0.000(3) -0.001(3) 0.001(3)
C17 0.032(4) 0.032(4) 0.021(4) 0.014(3) 0.001(3) 0.000(3)
C18 0.013(3) 0.035(4) 0.031(3) 0.015(5) -0.006(5) -0.003(2)
C19 0.017(4) 0.022(3) 0.016(3) 0.001(3) 0.003(3) -0.005(3)
C20 0.019(3) 0.034(4) 0.019(3) 0.010(3) 0.004(3) -0.005(3)
C21 0.023(4) 0.022(4) 0.027(4) 0.004(3) -0.003(3) 0.001(3)
C26 0.072(6) 0.023(4) 0.033(4) 0.013(3) -0.011(4) -0.001(4)
C27 0.076(7) 0.026(4) 0.024(4) 0.000(3) 0.001(4) -0.004(4)
C28 0.047(5) 0.038(5) 0.059(6) -0.012(4) 0.023(4) 0.001(4)
C29 0.026(3) 0.034(4) 0.010(3) 0.003(3) -0.003(3) -0.007(3)
C30 0.027(4) 0.019(3) 0.019(3) -0.004(3) 0.005(3) -0.012(3)
C31 0.039(5) 0.023(4) 0.021(3) 0.007(3) 0.000(3) -0.003(3)
C32 0.025(4) 0.018(3) 0.017(3) -0.005(3) 0.004(3) -0.003(3)
C34 0.015(3) 0.033(4) 0.043(5) 0.013(3) -0.003(3) 0.000(3)
C35 0.053(6) 0.031(4) 0.041(5) -0.010(4) 0.010(4) 0.007(4)
C36 0.018(4) 0.030(4) 0.031(4) 0.003(3) 0.003(3) -0.005(3)
C37 0.018(4) 0.038(4) 0.043(5) 0.002(4) -0.001(3) -0.002(3)
C38 0.026(4) 0.048(5) 0.073(8) 0.028(4) -0.010(4) 0.000(3)
C39 0.027(4) 0.048(5) 0.050(5) 0.030(3) -0.006(4) -0.003(4)
C40 0.050(6) 0.100(8) 0.051(6) -0.007(5) 0.011(4) 0.045(5)
C41 0.031(4) 0.033(4) 0.014(3) 0.001(3) -0.006(3) 0.007(3)
C42 0.032(4) 0.036(4) 0.039(4) 0.016(4) -0.016(3) -0.017(3)
C43 0.030(4) 0.019(4) 0.030(4) 0.001(3) -0.011(3) -0.001(3)
C44 0.018(4) 0.063(6) 0.041(5) 0.014(4) 0.004(3) 0.011(4)
C45 0.025(3) 0.024(3) 0.021(3) 0.005(3) 0.001(3) 0.000(3)
C46 0.107(8) 0.062(6) 0.039(5) 0.026(5) 0.031(5) 0.040(6)
C49 0.060(6) 0.046(5) 0.043(5) -0.025(4) 0.007(4) 0.000(4)
C51 0.058(6) 0.058(6) 0.027(4) -0.026(4) -0.012(4) 0.037(5)
C52 0.064(6) 0.035(5) 0.049(5) -0.004(4) -0.035(4) 0.005(4)
C53 0.033(4) 0.023(4) 0.031(4) 0.004(3) -0.003(3) 0.009(3)
C54 0.035(4) 0.048(5) 0.032(4) 0.011(4) -0.004(3) -0.005(4)
C55 0.042(5) 0.021(4) 0.037(5) 0.001(4) -0.009(4) -0.005(4)
C56 0.049(5) 0.054(5) 0.022(4) 0.001(4) -0.008(3) 0.014(4)
C47A 0.051(11) 0.027(10) 0.053(11) -0.022(7) 0.023(9) -0.014(8)
C48A 0.051(11) 0.027(10) 0.053(11) -0.022(7) 0.023(9) -0.014(8)
C50A 0.032(14) 0.12(3) 0.09(2) -0.08(2) 0.019(14) -0.011(16)
C47B 0.039(10) 0.022(9) 0.044(11) -0.012(6) 0.035(9) -0.013(8)
C50B 0.028(8) 0.082(11) 0.014(7) -0.017(7) -0.002(5) -0.011(7)

loop_
_atom_type_symbol
_atom_type_description
_atom_type_scat_dispersion_real
_atom_type_scat_dispersion_imag
_atom_type_scat_source
C C 0.0033 0.0016 'International Tables Vol C Tables 4.2.6.8 and 6.1.1.4'
H H 0.0000 0.0000 'International Tables Vol C Tables 4.2.6.8 and 6.1.1.4'
N N 0.0061 0.0033 'International Tables Vol C Tables 4.2.6.8 and 6.1.1.4'
O O 0.0106 0.0060 'International Tables Vol C Tables 4.2.6.8 and 6.1.1.4'
Si Si 0.0817 0.0704 'International Tables Vol C Tables 4.2.6.8 and 6.1.1.4'
Fe Fe 0.3463 0.8444 'International Tables Vol C Tables 4.2.6.8 and 6.1.1.4'
Lu Lu -0.4720 5.8584 'International Tables Vol C Tables 4.2.6.8 and 6.1.1.4'

loop_
_geom_angle_atom_site_label_1
_geom_angle_atom_site_label_2
_geom_angle_atom_site_label_3
_geom_angle
_geom_angle_site_symmetry_1
_geom_angle_site_symmetry_3
_geom_angle_publ_flag
O1 Lu1 N3 111.69(15) . . ?
O1 Lu1 N4 116.5(2) . . ?
N3 Lu1 N4 131.8(2) . . ?
O1 Lu1 N2 87.7(2) . . ?
N3 Lu1 N2 87.7(2) . . ?
N4 Lu1 N2 94.02(16) . . ?
O1 Lu1 N1 87.01(19) . . ?
N3 Lu1 N1 94.1(2) . . ?
N4 Lu1 N1 88.50(17) . . ?
N2 Lu1 N1 174.7(2) . . ?
O1 Lu1 C29 140.0(2) . . ?
N3 Lu1 C29 28.3(2) . . ?
N4 Lu1 C29 103.50(17) . . ?
N2 Lu1 C29 89.1(2) . . ?
N1 Lu1 C29 94.84(17) . . ?
O1 Lu1 C4 143.2(2) . . ?
N3 Lu1 C4 104.8(2) . . ?
N4 Lu1 C4 27.34(15) . . ?
N2 Lu1 C4 89.10(17) . . ?
N1 Lu1 C4 95.23(18) . . ?
C29 Lu1 C4 76.54(17) . . ?
O1 Lu1 Fe1 175.78(15) . . ?
N3 Lu1 Fe1 66.48(17) . . ?
N4 Lu1 Fe1 65.42(11) . . ?
N2 Lu1 Fe1 88.39(16) . . ?
N1 Lu1 Fe1 96.86(12) . . ?
C29 Lu1 Fe1 38.24(12) . . ?
C4 Lu1 Fe1 38.31(12) . . ?
C7 Fe1 C30 115.9(3) . . ?
C7 Fe1 C31 102.3(3) . . ?
C30 Fe1 C31 40.4(2) . . ?
C7 Fe1 C5 67.9(3) . . ?
C30 Fe1 C5 169.1(3) . . ?
C31 Fe1 C5 150.3(3) . . ?
C7 Fe1 C6 40.7(3) . . ?
C30 Fe1 C6 148.5(3) . . ?
C31 Fe1 C6 113.7(3) . . ?
C5 Fe1 C6 40.7(3) . . ?
C7 Fe1 C3 121.6(3) . . ?
C30 Fe1 C3 68.1(3) . . ?
C31 Fe1 C3 40.4(2) . . ?
C5 Fe1 C3 119.5(3) . . ?
C6 Fe1 C3 103.9(3) . . ?
C7 Fe1 C2 161.0(3) . . ?
C30 Fe1 C2 67.8(3) . . ?
C31 Fe1 C2 67.8(3) . . ?
C5 Fe1 C2 112.1(3) . . ?
C6 Fe1 C2 126.8(3) . . ?
C3 Fe1 C2 40.6(2) . . ?
C7 Fe1 C32 40.0(3) . . ?
C30 Fe1 C32 107.8(3) . . ?
C31 Fe1 C32 123.1(2) . . ?
C5 Fe1 C32 68.1(3) . . ?
C6 Fe1 C32 68.2(3) . . ?
C3 Fe1 C32 159.0(2) . . ?
C2 Fe1 C32 158.9(2) . . ?
C7 Fe1 C29 153.6(3) . . ?
C30 Fe1 C29 40.8(2) . . ?
C31 Fe1 C29 67.8(2) . . ?
C5 Fe1 C29 132.4(3) . . ?
C6 Fe1 C29 165.7(3) . . ?
C3 Fe1 C29 67.5(2) . . ?
C2 Fe1 C29 39.4(2) . . ?
C32 Fe1 C29 123.8(2) . . ?
C7 Fe1 C4 67.1(3) . . ?
C30 Fe1 C4 129.9(3) . . ?
C31 Fe1 C4 162.4(3) . . ?
C5 Fe1 C4 40.7(2) . . ?
C6 Fe1 C4 68.1(3) . . ?
C3 Fe1 C4 157.2(3) . . ?
C2 Fe1 C4 126.3(3) . . ?
C32 Fe1 C4 39.9(2) . . ?
C29 Fe1 C4 115.1(2) . . ?
C7 Fe1 Lu1 117.8(2) . . ?
C30 Fe1 Lu1 83.12(18) . . ?
C31 Fe1 Lu1 121.89(18) . . ?
C5 Fe1 Lu1 86.2(2) . . ?
C6 Fe1 Lu1 124.20(19) . . ?
C3 Fe1 Lu1 120.35(18) . . ?
C2 Fe1 Lu1 80.68(17) . . ?
C32 Fe1 Lu1 78.28(17) . . ?
C29 Fe1 Lu1 57.37(15) . . ?
C4 Fe1 Lu1 57.76(17) . . ?
N3 Si1 C26 106.1(3) . . ?
N3 Si1 C8 112.8(3) . . ?
C26 Si1 C8 107.1(3) . . ?
N3 Si1 C1 112.9(3) . . ?
C26 Si1 C1 108.7(4) . . ?
C8 Si1 C1 109.0(3) . . ?
N4 Si2 C40 113.9(3) . . ?
N4 Si2 C46 107.7(3) . . ?
C40 Si2 C46 106.0(4) . . ?
N4 Si2 C47B 113.7(5) . . ?
C40 Si2 C47B 112.1(6) . . ?
C46 Si2 C47B 102.5(6) . . ?
N4 Si2 C47A 110.6(8) . . ?
C40 Si2 C47A 95.8(10) . . ?
C46 Si2 C47A 122.6(9) . . ?
C47B Si2 C47A 22.0(9) . . ?
C17 N1 C21 117.0(5) . . ?
C17 N1 Lu1 119.7(4) . . ?
C21 N1 Lu1 122.4(4) . . ?
C9 N2 C45 116.3(5) . . ?
C9 N2 Lu1 121.9(4) . . ?
C45 N2 Lu1 120.3(4) . . ?
C29 N3 Si1 118.1(5) . . ?
C29 N3 Lu1 104.3(4) . . ?
Si1 N3 Lu1 132.1(3) . . ?
C4 N4 Si2 118.5(4) . . ?
C4 N4 Lu1 105.3(3) . . ?
Si2 N4 Lu1 133.8(3) . . ?
C41 O1 Lu1 154.3(5) . . ?
C28 C1 C35 109.3(7) . . ?
C28 C1 C27 110.1(7) . . ?
C35 C1 C27 105.8(6) . . ?
C28 C1 Si1 112.1(5) . . ?
C35 C1 Si1 108.4(5) . . ?
C27 C1 Si1 111.0(5) . . ?
C29 C2 C3 109.9(6) . . ?
C29 C2 Fe1 73.2(4) . . ?
C3 C2 Fe1 69.6(4) . . ?
C29 C2 H2A 125.0 . . ?
C3 C2 H2A 125.0 . . ?
Fe1 C2 H2A 125.0 . . ?
C31 C3 C2 107.2(6) . . ?
C31 C3 Fe1 69.2(4) . . ?
C2 C3 Fe1 69.8(4) . . ?
C31 C3 H3A 126.4 . . ?
C2 C3 H3A 126.4 . . ?
Fe1 C3 H3A 126.4 . . ?
N4 C4 C32 127.7(6) . . ?
N4 C4 C5 126.8(6) . . ?
C32 C4 C5 105.6(6) . . ?
N4 C4 Fe1 130.6(4) . . ?
C32 C4 Fe1 67.7(3) . . ?
C5 C4 Fe1 66.1(4) . . ?
N4 C4 Lu1 47.4(2) . . ?
C32 C4 Lu1 108.1(4) . . ?
C5 C4 Lu1 120.8(5) . . ?
Fe1 C4 Lu1 83.93(19) . . ?
C6 C5 C4 109.1(7) . . ?
C6 C5 Fe1 70.0(4) . . ?
C4 C5 Fe1 73.2(4) . . ?
C6 C5 H5A 125.4 . . ?
C4 C5 H5A 125.4 . . ?
Fe1 C5 H5A 125.4 . . ?
C7 C6 C5 106.1(7) . . ?
C7 C6 Fe1 68.2(4) . . ?
C5 C6 Fe1 69.4(4) . . ?
C7 C6 H6A 126.9 . . ?
C5 C6 H6A 126.9 . . ?
Fe1 C6 H6A 126.9 . . ?
C32 C7 C6 110.9(6) . . ?
C32 C7 Fe1 72.5(4) . . ?
C6 C7 Fe1 71.2(4) . . ?
C32 C7 H7A 124.6 . . ?
C6 C7 H7A 124.6 . . ?
Fe1 C7 H7A 124.6 . . ?
Si1 C8 H8A 109.5 . . ?
Si1 C8 H8B 109.5 . . ?
H8A C8 H8B 109.5 . . ?
Si1 C8 H8C 109.5 . . ?
H8A C8 H8C 109.5 . . ?
H8B C8 H8C 109.5 . . ?
N2 C9 C10 124.7(6) . . ?
N2 C9 H9A 117.6 . . ?
C10 C9 H9A 117.6 . . ?
C16 C10 C9 123.1(6) . . ?
C16 C10 C11 119.9(6) . . ?
C9 C10 C11 117.0(5) . . ?
C12 C11 C13 123.7(6) . . ?
C12 C11 C10 118.4(5) . . ?
C13 C11 C10 117.8(6) . . ?
C45 C12 C11 118.6(6) . . ?
C45 C12 H12A 120.7 . . ?
C11 C12 H12A 120.7 . . ?
C34 C13 C11 120.3(6) . . ?
C34 C13 H13A 119.9 . . ?
C11 C13 H13A 119.9 . . ?
C16 C15 C34 120.3(6) . . ?
C16 C15 H15A 119.8 . . ?
C34 C15 H15A 119.8 . . ?
C15 C16 C10 120.8(6) . . ?
C15 C16 H16A 119.6 . . ?
C10 C16 H16A 119.6 . . ?
N1 C17 C18 124.8(6) . . ?
N1 C17 H17A 117.6 . . ?
C18 C17 H17A 117.6 . . ?
C19 C18 C17 118.3(6) . . ?
C19 C18 C39 118.6(6) . . ?
C17 C18 C39 123.0(7) . . ?
C36 C19 C18 119.7(6) . . ?
C36 C19 C20 123.9(6) . . ?
C18 C19 C20 116.4(5) . . ?
C21 C20 C19 119.7(6) . . ?
C21 C20 H20A 120.2 . . ?
C19 C20 H20A 120.2 . . ?
N1 C21 C20 123.6(6) . . ?
N1 C21 H21A 118.2 . . ?
C20 C21 H21A 118.2 . . ?
Si1 C26 H26A 109.5 . . ?
Si1 C26 H26B 109.5 . . ?
H26A C26 H26B 109.5 . . ?
Si1 C26 H26C 109.5 . . ?
H26A C26 H26C 109.5 . . ?
H26B C26 H26C 109.5 . . ?
C1 C27 H27A 109.5 . . ?
C1 C27 H27B 109.5 . . ?
H27A C27 H27B 109.5 . . ?
C1 C27 H27C 109.5 . . ?
H27A C27 H27C 109.5 . . ?
H27B C27 H27C 109.5 . . ?
C1 C28 H28A 109.5 . . ?
C1 C28 H28B 109.5 . . ?
H28A C28 H28B 109.5 . . ?
C1 C28 H28C 109.5 . . ?
H28A C28 H28C 109.5 . . ?
H28B C28 H28C 109.5 . . ?
C2 C29 N3 129.1(6) . . ?
C2 C29 C30 105.3(5) . . ?
N3 C29 C30 125.6(6) . . ?
C2 C29 Fe1 67.4(4) . . ?
N3 C29 Fe1 131.6(5) . . ?
C30 C29 Fe1 65.9(3) . . ?
C2 C29 Lu1 113.5(4) . . ?
N3 C29 Lu1 47.4(3) . . ?
C30 C29 Lu1 115.9(4) . . ?
Fe1 C29 Lu1 84.39(19) . . ?
C31 C30 C29 108.8(6) . . ?
C31 C30 Fe1 69.9(4) . . ?
C29 C30 Fe1 73.3(4) . . ?
C31 C30 H30A 125.5 . . ?
C29 C30 H30A 125.5 . . ?
Fe1 C30 H30A 125.5 . . ?
C30 C31 C3 108.5(6) . . ?
C30 C31 Fe1 69.6(4) . . ?
C3 C31 Fe1 70.4(4) . . ?
C30 C31 H31A 125.7 . . ?
C3 C31 H31A 125.7 . . ?
Fe1 C31 H31A 125.7 . . ?
C7 C32 C4 108.1(6) . . ?
C7 C32 Fe1 67.6(4) . . ?
C4 C32 Fe1 72.5(3) . . ?
C7 C32 H32A 126.0 . . ?
C4 C32 H32A 126.0 . . ?
Fe1 C32 H32A 126.0 . . ?
C13 C34 C15 120.9(6) . . ?
C13 C34 H34A 119.5 . . ?
C15 C34 H34A 119.5 . . ?
C1 C35 H35A 109.5 . . ?
C1 C35 H35B 109.5 . . ?
H35A C35 H35B 109.5 . . ?
C1 C35 H35C 109.5 . . ?
H35A C35 H35C 109.5 . . ?
H35B C35 H35C 109.5 . . ?
C37 C36 C19 120.9(7) . . ?
C37 C36 H36A 119.6 . . ?
C19 C36 H36A 119.6 . . ?
C36 C37 C38 120.4(7) . . ?
C36 C37 H37A 119.8 . . ?
C38 C37 H37A 119.8 . . ?
C39 C38 C37 119.8(7) . . ?
C39 C38 H38A 120.1 . . ?
C37 C38 H38A 120.1 . . ?
C38 C39 C18 120.6(7) . . ?
C38 C39 H39A 119.7 . . ?
C18 C39 H39A 119.7 . . ?
Si2 C40 H40A 109.5 . . ?
Si2 C40 H40B 109.5 . . ?
H40A C40 H40B 109.5 . . ?
Si2 C40 H40C 109.5 . . ?
H40A C40 H40C 109.5 . . ?
H40B C40 H40C 109.5 . . ?
O1 C41 C42 113.0(6) . . ?
O1 C41 C43 111.1(5) . . ?
C42 C41 C43 108.1(5) . . ?
O1 C41 H41A 108.2 . . ?
C42 C41 H41A 108.2 . . ?
C43 C41 H41A 108.2 . . ?
C54 C42 C52 109.8(6) . . ?
C54 C42 C41 111.1(6) . . ?
C52 C42 C41 109.1(6) . . ?
C54 C42 H42A 109.0 . . ?
C52 C42 H42A 109.0 . . ?
C41 C42 H42A 109.0 . . ?
C55 C43 C44 110.1(6) . . ?
C55 C43 C41 109.1(6) . . ?
C44 C43 C41 109.6(6) . . ?
C55 C43 H43A 109.3 . . ?
C44 C43 H43A 109.3 . . ?
C41 C43 H43A 109.3 . . ?
C43 C44 C51 108.9(5) . . ?
C43 C44 H44A 109.9 . . ?
C51 C44 H44A 109.9 . . ?
C43 C44 H44B 109.9 . . ?
C51 C44 H44B 109.9 . . ?
H44A C44 H44B 108.3 . . ?
C12 C45 N2 124.9(6) . . ?
C12 C45 H45A 117.6 . . ?
N2 C45 H45A 117.6 . . ?
Si2 C46 H46A 109.5 . . ?
Si2 C46 H46B 109.5 . . ?
H46A C46 H46B 109.5 . . ?
Si2 C46 H46C 109.5 . . ?
H46A C46 H46C 109.5 . . ?
H46B C46 H46C 109.5 . . ?
C47B C49 H49A 109.5 . . ?
C47B C49 H49B 109.5 . . ?
H49A C49 H49B 109.5 . . ?
C47B C49 H49C 109.5 . . ?
H49A C49 H49C 109.5 . . ?
H49B C49 H49C 109.5 . . ?
C52 C51 C56 110.3(7) . . ?
C52 C51 C44 108.5(6) . . ?
C56 C51 C44 108.9(7) . . ?
C52 C51 H51A 109.7 . . ?
C56 C51 H51A 109.7 . . ?
C44 C51 H51A 109.7 . . ?
C51 C52 C42 110.0(6) . . ?
C51 C52 H52A 109.7 . . ?
C42 C52 H52A 109.7 . . ?
C51 C52 H52B 109.7 . . ?
C42 C52 H52B 109.7 . . ?
H52A C52 H52B 108.2 . . ?
C56 C53 C55 110.3(6) . . ?
C56 C53 C54 107.9(6) . . ?
C55 C53 C54 106.8(6) . . ?
C56 C53 H53A 110.6 . . ?
C55 C53 H53A 110.6 . . ?
C54 C53 H53A 110.6 . . ?
C42 C54 C53 110.4(6) . . ?
C42 C54 H54A 109.6 . . ?
C53 C54 H54A 109.6 . . ?
C42 C54 H54B 109.6 . . ?
C53 C54 H54B 109.6 . . ?
H54A C54 H54B 108.1 . . ?
C43 C55 C53 110.7(6) . . ?
C43 C55 H55A 109.5 . . ?
C53 C55 H55A 109.5 . . ?
C43 C55 H55B 109.5 . . ?
C53 C55 H55B 109.5 . . ?
H55A C55 H55B 108.1 . . ?
C53 C56 C51 110.8(6) . . ?
C53 C56 H56A 109.5 . . ?
C51 C56 H56A 109.5 . . ?
C53 C56 H56B 109.5 . . ?
C51 C56 H56B 109.5 . . ?
H56A C56 H56B 108.1 . . ?
C50A C47A C48A 109(3) . . ?
C50A C47A Si2 112(2) . . ?
C48A C47A Si2 107.9(17) . . ?
C47A C48A H48A 109.5 . . ?
C47A C48A H48B 109.5 . . ?
H48A C48A H48B 109.5 . . ?
C47A C48A H48C 109.5 . . ?
H48A C48A H48C 109.5 . . ?
H48B C48A H48C 109.5 . . ?
C47A C50A H50A 109.5 . . ?
C47A C50A H50B 109.5 . . ?
H50A C50A H50B 109.5 . . ?
C47A C50A H50C 109.5 . . ?
H50A C50A H50C 109.5 . . ?
H50B C50A H50C 109.5 . . ?
C49 C47B C50B 108.4(13) . . ?
C49 C47B C48B 105.2(12) . . ?
C50B C47B C48B 109.6(14) . . ?
C49 C47B Si2 113.3(10) . . ?
C50B C47B Si2 111.5(10) . . ?
C48B C47B Si2 108.5(12) . . ?
C47B C48B H48D 109.5 . . ?
C47B C48B H48E 109.5 . . ?
H48D C48B H48E 109.5 . . ?
C47B C48B H48F 109.5 . . ?
H48D C48B H48F 109.5 . . ?
H48E C48B H48F 109.5 . . ?
C47B C50B H50D 109.5 . . ?
C47B C50B H50E 109.5 . . ?
H50D C50B H50E 109.5 . . ?
C47B C50B H50F 109.5 . . ?
H50D C50B H50F 109.5 . . ?
H50E C50B H50F 109.5 . . ?

loop_
_geom_bond_atom_site_label_1
_geom_bond_atom_site_label_2
_geom_bond_distance
_geom_bond_site_symmetry_2
_geom_bond_publ_flag
Lu1 O1 2.037(5) . ?
Lu1 N3 2.205(7) . ?
Lu1 N4 2.228(5) . ?
Lu1 N2 2.437(4) . ?
Lu1 N1 2.449(5) . ?
Lu1 C29 2.904(6) . ?
Lu1 C4 2.919(6) . ?
Lu1 Fe1 3.4319(14) . ?
Fe1 C7 2.012(7) . ?
Fe1 C30 2.034(6) . ?
Fe1 C31 2.038(7) . ?
Fe1 C5 2.043(8) . ?
Fe1 C6 2.051(6) . ?
Fe1 C3 2.054(6) . ?
Fe1 C2 2.058(7) . ?
Fe1 C32 2.075(6) . ?
Fe1 C29 2.134(6) . ?
Fe1 C4 2.139(6) . ?
Si1 N3 1.714(7) . ?
Si1 C26 1.863(7) . ?
Si1 C8 1.868(7) . ?
Si1 C1 1.895(8) . ?
Si2 N4 1.717(5) . ?
Si2 C40 1.845(8) . ?
Si2 C46 1.876(8) . ?
Si2 C47B 1.886(17) . ?
Si2 C47A 1.96(3) . ?
N1 C17 1.314(7) . ?
N1 C21 1.360(7) . ?
N2 C9 1.324(7) . ?
N2 C45 1.377(8) . ?
N3 C29 1.421(8) . ?
N4 C4 1.389(7) . ?
O1 C41 1.416(8) . ?
C1 C28 1.499(10) . ?
C1 C35 1.556(9) . ?
C1 C27 1.559(11) . ?
C2 C29 1.416(8) . ?
C2 C3 1.426(8) . ?
C2 H2A 1.0000 . ?
C3 C31 1.412(9) . ?
C3 H3A 1.0000 . ?
C4 C32 1.438(8) . ?
C4 C5 1.459(9) . ?
C5 C6 1.423(9) . ?
C5 H5A 1.0000 . ?
C6 C7 1.412(9) . ?
C6 H6A 1.0000 . ?
C7 C32 1.398(10) . ?
C7 H7A 1.0000 . ?
C8 H8A 0.9800 . ?
C8 H8B 0.9800 . ?
C8 H8C 0.9800 . ?
C9 C10 1.410(7) . ?
C9 H9A 0.9500 . ?
C10 C16 1.399(8) . ?
C10 C11 1.425(9) . ?
C11 C12 1.410(8) . ?
C11 C13 1.424(7) . ?
C12 C45 1.353(8) . ?
C12 H12A 0.9500 . ?
C13 C34 1.373(8) . ?
C13 H13A 0.9500 . ?
C15 C16 1.360(8) . ?
C15 C34 1.395(9) . ?
C15 H15A 0.9500 . ?
C16 H16A 0.9500 . ?
C17 C18 1.417(7) . ?
C17 H17A 0.9500 . ?
C18 C19 1.404(10) . ?
C18 C39 1.419(9) . ?
C19 C36 1.398(8) . ?
C19 C20 1.437(8) . ?
C20 C21 1.371(8) . ?
C20 H20A 0.9500 . ?
C21 H21A 0.9500 . ?
C26 H26A 0.9800 . ?
C26 H26B 0.9800 . ?
C26 H26C 0.9800 . ?
C27 H27A 0.9800 . ?
C27 H27B 0.9800 . ?
C27 H27C 0.9800 . ?
C28 H28A 0.9800 . ?
C28 H28B 0.9800 . ?
C28 H28C 0.9800 . ?
C29 C30 1.455(8) . ?
C30 C31 1.407(9) . ?
C30 H30A 1.0000 . ?
C31 H31A 1.0000 . ?
C32 H32A 1.0000 . ?
C34 H34A 0.9500 . ?
C35 H35A 0.9800 . ?
C35 H35B 0.9800 . ?
C35 H35C 0.9800 . ?
C36 C37 1.351(9) . ?
C36 H36A 0.9500 . ?
C37 C38 1.416(9) . ?
C37 H37A 0.9500 . ?
C38 C39 1.361(9) . ?
C38 H38A 0.9500 . ?
C39 H39A 0.9500 . ?
C40 H40A 0.9800 . ?
C40 H40B 0.9800 . ?
C40 H40C 0.9800 . ?
C41 C42 1.520(9) . ?
C41 C43 1.526(9) . ?
C41 H41A 1.0000 . ?
C42 C54 1.502(9) . ?
C42 C52 1.511(10) . ?
C42 H42A 1.0000 . ?
C43 C55 1.523(9) . ?
C43 C44 1.525(9) . ?
C43 H43A 1.0000 . ?
C44 C51 1.541(10) . ?
C44 H44A 0.9900 . ?
C44 H44B 0.9900 . ?
C45 H45A 0.9500 . ?
C46 H46A 0.9800 . ?
C46 H46B 0.9800 . ?
C46 H46C 0.9800 . ?
C49 C47B 1.504(16) . ?
C49 H49A 0.9800 . ?
C49 H49B 0.9800 . ?
C49 H49C 0.9800 . ?
C51 C52 1.496(11) . ?
C51 C56 1.537(9) . ?
C51 H51A 1.0000 . ?
C52 H52A 0.9900 . ?
C52 H52B 0.9900 . ?
C53 C56 1.495(9) . ?
C53 C55 1.531(9) . ?
C53 C54 1.547(9) . ?
C53 H53A 1.0000 . ?
C54 H54A 0.9900 . ?
C54 H54B 0.9900 . ?
C55 H55A 0.9900 . ?
C55 H55B 0.9900 . ?
C56 H56A 0.9900 . ?
C56 H56B 0.9900 . ?
C47A C50A 1.46(4) . ?
C47A C48A 1.58(3) . ?
C48A H48A 0.9800 . ?
C48A H48B 0.9800 . ?
C48A H48C 0.9800 . ?
C50A H50A 0.9800 . ?
C50A H50B 0.9800 . ?
C50A H50C 0.9800 . ?
C47B C50B 1.52(2) . ?
C47B C48B 1.54(2) . ?
C48B H48D 0.9800 . ?
C48B H48E 0.9800 . ?
C48B H48F 0.9800 . ?
C50B H50D 0.9800 . ?
C50B H50E 0.9800 . ?
C50B H50F 0.9800 . ?
